data_2201995
loop_
_publ_author_name
'Vincendeau, Sandrine'
'Colli\`ere, Vincent'
'Faulmann, Christophe'

_publ_section_title
;
 Cp~2~Ti(dddse): a well known precursor for Se-containing donors
;
_journal_issue 5
_journal_name_full 'Acta Crystallographica Section E'
_journal_page_first m268
_journal_page_last m270
_journal_paper_doi 10.1107/S1600536803008262
_journal_volume 59
_journal_year 2003
_chemical_formula_iupac '[Ti (C5 H5)2 (C4 H4 S2 Se2)]'
_chemical_formula_moiety 'C14 H14 S2 Se2 Ti1'
_chemical_formula_sum 'C14 H14 S2 Se2 Ti'
_chemical_formula_weight 452.18
_chemical_name_common Cp2Ti(dddse)
_chemical_name_systematic
;
bis(\h^5^-cyclopentadien-1-yl)[5,6-dihydro-1,4-dithiine-2,3-diselenolato(2-)
-Se,Se']titanium(IV)
;
_space_group_IT_number 14
_symmetry_cell_setting monoclinic
_symmetry_space_group_name_Hall '-P 2ybc'
_symmetry_space_group_name_H-M 'P 1 21/c 1'
_atom_sites_solution_hydrogens mixed
_atom_sites_solution_primary direct
_atom_sites_solution_secondary difmap
_cell_angle_alpha 90.00
_cell_angle_beta 94.648(7)
_cell_angle_gamma 90.00
_cell_formula_units_Z 8
_cell_length_a 12.7474(8)
_cell_length_b 10.9055(10)
_cell_length_c 21.5888(13)
_cell_measurement_reflns_used 8000
_cell_measurement_temperature 180(2)
_cell_measurement_theta_max 26
_cell_measurement_theta_min 2.75
_cell_volume 2991.3(4)
_computing_cell_refinement 'IPDS Software'
_computing_data_collection 'IPDS Software (Stoe & Cie, 1996)'
_computing_data_reduction 'IPDS Software'
_computing_molecular_graphics
;
CAMERON (Watkin et al., 1996) and ORTEP-3 (Farrugia, 1997)
;
_computing_publication_material 'WinGX (Farrugia, 1999)'
_computing_structure_refinement 'SHELXL97 (Sheldrick, 1997)'
_computing_structure_solution 'SIR97 (Altomare, 1999)'
_diffrn_ambient_temperature 180(2)
_diffrn_measured_fraction_theta_full 0.964
_diffrn_measured_fraction_theta_max 0.964
_diffrn_measurement_device_type 'Stow Imaging Plate Diffraction System'
_diffrn_measurement_method \f
_diffrn_radiation_monochromator graphite
_diffrn_radiation_source 'fine-focus sealed tube'
_diffrn_radiation_type MoK\a
_diffrn_radiation_wavelength 0.71073
_diffrn_reflns_av_R_equivalents 0.0552
_diffrn_reflns_av_sigmaI/netI 0.0367
_diffrn_reflns_limit_h_max 15
_diffrn_reflns_limit_h_min -15
_diffrn_reflns_limit_k_max 13
_diffrn_reflns_limit_k_min -13
_diffrn_reflns_limit_l_max 26
_diffrn_reflns_limit_l_min -26
_diffrn_reflns_number 26415
_diffrn_reflns_theta_full 26.10
_diffrn_reflns_theta_max 26.10
_diffrn_reflns_theta_min 2.09
_diffrn_standards_decay_% negligible
_exptl_absorpt_coefficient_mu 5.700
_exptl_absorpt_correction_T_max 0.7652
_exptl_absorpt_correction_T_min 0.3411
_exptl_absorpt_correction_type analytical
_exptl_absorpt_process_details
;
(see. N.W. Alcock (1970). Cryst. Computing, p271)
;
_exptl_crystal_colour 'dark green'
_exptl_crystal_density_diffrn 2.008
_exptl_crystal_density_method 'not measured'
_exptl_crystal_description plate
_exptl_crystal_F_000 1760
_exptl_crystal_size_max 0.325
_exptl_crystal_size_mid 0.25
_exptl_crystal_size_min 0.0375
_refine_diff_density_max 0.758
_refine_diff_density_min -0.759
_refine_ls_extinction_method none
_refine_ls_goodness_of_fit_ref 1.049
_refine_ls_hydrogen_treatment mixed
_refine_ls_matrix_type full
_refine_ls_number_parameters 449
_refine_ls_number_reflns 5732
_refine_ls_number_restraints 0
_refine_ls_restrained_S_all 1.049
_refine_ls_R_factor_all 0.0475
_refine_ls_R_factor_gt 0.0350
_refine_ls_shift/su_max 0.001
_refine_ls_shift/su_mean 0.000
_refine_ls_structure_factor_coef Fsqd
_refine_ls_weighting_details 'calc w = 1/[\s^2^(Fo^2^)+(0.0532P)^2^+4.9237P] where P = (Fo^2^+2Fc^2^)/3'
_refine_ls_weighting_scheme calc
_refine_ls_wR_factor_gt 0.0868
_refine_ls_wR_factor_ref 0.0967
_reflns_number_gt 4603
_reflns_number_total 5732
_reflns_threshold_expression I>2\s(I)
_cod_data_source_file fl6030.cif
_cod_data_source_block 2
_cod_original_sg_symbol_H-M 'P 21/c'
_cod_database_code 2201995
_cod_database_fobs_code 2201995

loop_
_symmetry_equiv_pos_as_xyz
'x, y, z'
'-x, y+1/2, -z+1/2'
'-x, -y, -z'
'x, -y-1/2, z-1/2'

loop_
_atom_site_label
_atom_site_fract_x
_atom_site_fract_y
_atom_site_fract_z
_atom_site_U_iso_or_equiv
_atom_site_adp_type
_atom_site_calc_flag
_atom_site_refinement_flags
_atom_site_occupancy
_atom_site_disorder_assembly
_atom_site_disorder_group
_atom_site_type_symbol
Ti1A 0.37235(6) 0.32573(7) 0.87218(4) 0.02135(18) Uani d . 1 . . Ti
Se1A 0.44696(4) 0.20155(4) 0.78622(2) 0.02446(12) Uani d . 1 . . Se
Se2A 0.20436(4) 0.31308(4) 0.80001(2) 0.02541(12) Uani d . 1 . . Se
C1A 0.3748(4) 0.2937(4) 0.7212(2) 0.0249(10) Uani d . 1 . . C
C2A 0.2756(4) 0.3378(4) 0.7273(2) 0.0243(10) Uani d . 1 . . C
S3A 0.19674(10) 0.42365(11) 0.67313(6) 0.0289(3) Uani d . 1 . . S
S4A 0.44838(11) 0.30968(12) 0.65621(6) 0.0329(3) Uani d . 1 . . S
C3A 0.2605(5) 0.4037(5) 0.6017(2) 0.0328(11) Uani d . 1 . . C
C4A 0.3776(5) 0.4264(5) 0.6105(3) 0.0335(12) Uani d . 1 . . C
C5A 0.3974(4) 0.5169(5) 0.8170(3) 0.0315(11) Uani d . 1 . . C
C6A 0.3410(4) 0.5436(5) 0.8677(3) 0.0330(12) Uani d . 1 . . C
C9A 0.4965(4) 0.4727(4) 0.8391(3) 0.0302(11) Uani d . 1 . . C
C8A 0.5015(4) 0.4714(5) 0.9041(2) 0.0325(12) Uani d . 1 . . C
C7A 0.4043(5) 0.5164(5) 0.9216(3) 0.0347(12) Uani d . 1 . . C
C12A 0.3997(7) 0.2722(6) 0.9781(3) 0.058(2) Uani d . 1 . . C
H12A 0.4351 0.3284 1.0062 0.070 Uiso calc R 1 . . H
C10A 0.3684(5) 0.1193(5) 0.9104(3) 0.0410(14) Uani d . 1 . . C
C11A 0.4454(5) 0.1795(5) 0.9451(3) 0.0375(13) Uani d . 1 . . C
C13A 0.2888(7) 0.2663(7) 0.9614(4) 0.063(2) Uani d . 1 . . C
H13A 0.2361 0.3178 0.9761 0.076 Uiso calc R 1 . . H
C14A 0.2735(5) 0.1716(7) 0.9198(4) 0.054(2) Uani d . 1 . . C
Ti1B 0.14408(6) 0.88080(7) 0.66810(4) 0.01933(18) Uani d . 1 . . Ti
Se1B 0.28104(4) 0.75052(4) 0.61967(2) 0.02455(12) Uani d . 1 . . Se
Se2B 0.02242(4) 0.70804(4) 0.62819(2) 0.02281(12) Uani d . 1 . . Se
C1B 0.1894(4) 0.7172(4) 0.5481(2) 0.0230(10) Uani d . 1 A . C
C2B 0.0842(4) 0.7009(4) 0.5511(2) 0.0213(9) Uani d . 1 A . C
S3B -0.01012(10) 0.67595(12) 0.48877(6) 0.0309(3) Uani d . 1 . . S
S4B 0.25818(11) 0.71289(14) 0.48091(6) 0.0358(3) Uani d . 1 . . S
C3B 0.0754(10) 0.6130(11) 0.4308(5) 0.037(2) Uani d P 0.65 A 1 C
H3B1 0.1063 0.5345 0.4465 0.045 Uiso calc PR 0.65 A 1 H
H3B2 0.0320 0.5956 0.3917 0.045 Uiso calc PR 0.65 A 1 H
C3B' 0.0553(18) 0.667(2) 0.4204(9) 0.034(4) Uani d P 0.35 A 2 C
H3B3 0.0124 0.6186 0.3890 0.041 Uiso calc PR 0.35 A 2 H
H3B4 0.0632 0.7509 0.4034 0.041 Uiso calc PR 0.35 A 2 H
C4B 0.1632(7) 0.6999(9) 0.4173(4) 0.0366(19) Uani d P 0.65 A 1 C
H4B1 0.1331 0.7818 0.4071 0.044 Uiso calc PR 0.65 A 1 H
H4B2 0.1975 0.6700 0.3806 0.044 Uiso calc PR 0.65 A 1 H
C4B' 0.1631(12) 0.6088(14) 0.4320(7) 0.029(3) Uani d P 0.35 A 2 C
H4B3 0.1921 0.5917 0.3918 0.035 Uiso calc PR 0.35 A 2 H
H4B4 0.1561 0.5297 0.4539 0.035 Uiso calc PR 0.35 A 2 H
C7B 0.0836(4) 0.8114(5) 0.7631(2) 0.0281(10) Uani d . 1 . . C
C6B 0.1109(5) 0.9355(5) 0.7704(2) 0.0331(12) Uani d . 1 . . C
C5B 0.2210(5) 0.9462(5) 0.7657(2) 0.0331(12) Uani d . 1 . . C
C8B 0.1752(4) 0.7454(5) 0.7543(2) 0.0271(10) Uani d . 1 . . C
C9B 0.2604(4) 0.8276(5) 0.7565(2) 0.0299(11) Uani d . 1 . . C
C14B 0.2011(5) 1.0651(5) 0.6214(3) 0.0378(13) Uani d . 1 . . C
C11B 0.0460(6) 0.9819(5) 0.5830(3) 0.0442(16) Uani d . 1 . . C
C12B 0.0291(5) 1.0431(5) 0.6384(3) 0.0408(14) Uani d . 1 . . C
C13B 0.1242(5) 1.0967(5) 0.6602(3) 0.0358(13) Uani d . 1 . . C
C10B 0.1517(7) 0.9950(5) 0.5728(3) 0.0469(17) Uani d . 1 . . C
H10A 0.370(8) 0.045(10) 0.883(5) 0.11(3) Uiso d . 1 . . H
H14A 0.210(9) 0.146(10) 0.903(5) 0.11(3) Uiso d . 1 . . H
H10B 0.192(5) 0.968(6) 0.548(3) 0.042(19) Uiso d . 1 . . H
H9B 0.330(4) 0.806(4) 0.754(2) 0.017(12) Uiso d . 1 . . H
H8A 0.559(5) 0.445(5) 0.932(3) 0.038(16) Uiso d . 1 . . H
H6A 0.270(4) 0.573(5) 0.864(2) 0.021(13) Uiso d . 1 . . H
H7B 0.013(5) 0.779(5) 0.766(3) 0.036(16) Uiso d . 1 . . H
H5B 0.264(5) 1.023(5) 0.771(3) 0.034(15) Uiso d . 1 . . H
H5A 0.377(5) 0.531(5) 0.778(3) 0.032(15) Uiso d . 1 . . H
H7A 0.389(5) 0.532(6) 0.961(3) 0.051(19) Uiso d . 1 . . H
H13B 0.138(5) 1.141(6) 0.695(3) 0.040(16) Uiso d . 1 . . H
H9A 0.546(5) 0.456(5) 0.814(3) 0.027(14) Uiso d . 1 . . H
H6B 0.065(6) 1.001(7) 0.780(4) 0.07(2) Uiso d . 1 . . H
H14B 0.272(5) 1.087(6) 0.626(3) 0.039(17) Uiso d . 1 . . H
H8B 0.185(5) 0.659(6) 0.746(3) 0.044(17) Uiso d . 1 . . H
H11B -0.014(6) 0.933(8) 0.559(4) 0.07(2) Uiso d . 1 . . H
H3A2 0.245(4) 0.319(5) 0.585(2) 0.017(12) Uiso d . 1 . . H
H3A1 0.225(4) 0.458(5) 0.573(3) 0.028(14) Uiso d . 1 . . H
H4A2 0.402(6) 0.427(7) 0.567(4) 0.06(2) Uiso d . 1 . . H
H11A 0.510(6) 0.165(6) 0.947(3) 0.043(18) Uiso d . 1 . . H
H4A1 0.390(5) 0.501(6) 0.627(3) 0.044(17) Uiso d . 1 . . H
H12B -0.032(6) 1.049(7) 0.657(3) 0.05(2) Uiso d . 1 . . H

loop_
_atom_site_aniso_label
_atom_site_aniso_U_11
_atom_site_aniso_U_22
_atom_site_aniso_U_33
_atom_site_aniso_U_12
_atom_site_aniso_U_13
_atom_site_aniso_U_23
Ti1A 0.0201(4) 0.0249(4) 0.0190(4) 0.0003(3) 0.0016(3) -0.0004(3)
Se1A 0.0248(2) 0.0241(2) 0.0246(2) 0.00352(18) 0.00263(19) -0.00186(17)
Se2A 0.0193(2) 0.0323(2) 0.0246(2) -0.00171(18) 0.00162(19) -0.00119(19)
C1A 0.028(2) 0.020(2) 0.026(2) -0.0063(18) 0.000(2) -0.0067(18)
C2A 0.027(2) 0.023(2) 0.023(2) -0.0055(18) -0.002(2) -0.0045(17)
S3A 0.0286(6) 0.0283(6) 0.0292(6) 0.0015(5) -0.0018(5) 0.0016(5)
S4A 0.0341(7) 0.0389(7) 0.0269(6) 0.0061(5) 0.0095(6) 0.0030(5)
C3A 0.042(3) 0.030(3) 0.026(3) 0.002(2) 0.000(2) 0.005(2)
C4A 0.049(3) 0.024(3) 0.029(3) 0.001(2) 0.009(3) 0.001(2)
C5A 0.039(3) 0.026(2) 0.029(3) -0.008(2) -0.006(2) -0.001(2)
C6A 0.031(3) 0.027(2) 0.040(3) 0.005(2) -0.002(2) -0.005(2)
C9A 0.028(3) 0.022(2) 0.041(3) -0.0077(19) 0.007(2) -0.006(2)
C8A 0.033(3) 0.031(3) 0.031(3) -0.004(2) -0.011(2) -0.006(2)
C7A 0.048(3) 0.028(3) 0.029(3) 0.001(2) 0.006(3) -0.011(2)
C12A 0.112(7) 0.043(3) 0.017(3) -0.018(4) -0.007(3) 0.003(2)
C10A 0.060(4) 0.032(3) 0.031(3) -0.007(3) 0.002(3) 0.012(2)
C11A 0.026(3) 0.045(3) 0.041(3) 0.006(2) 0.002(2) 0.022(3)
C13A 0.074(5) 0.072(5) 0.052(4) 0.039(4) 0.050(4) 0.036(4)
C14A 0.034(3) 0.070(5) 0.057(4) -0.015(3) -0.006(3) 0.040(4)
Ti1B 0.0211(4) 0.0185(4) 0.0181(4) -0.0005(3) 0.0006(3) -0.0006(3)
Se1B 0.0190(2) 0.0294(2) 0.0250(2) -0.00009(18) 0.00048(18) -0.00481(18)
Se2B 0.0210(2) 0.0256(2) 0.0221(2) -0.00459(17) 0.00359(19) -0.00248(17)
C1B 0.025(2) 0.021(2) 0.023(2) -0.0029(17) 0.002(2) -0.0032(17)
C2B 0.023(2) 0.023(2) 0.018(2) 0.0003(17) 0.0058(19) -0.0021(17)
S3B 0.0263(6) 0.0410(7) 0.0244(6) -0.0041(5) -0.0031(5) -0.0046(5)
S4B 0.0303(7) 0.0538(8) 0.0248(6) -0.0028(6) 0.0106(6) -0.0033(6)
C3B 0.050(8) 0.038(6) 0.024(5) -0.007(5) 0.001(5) -0.008(5)
C3B' 0.048(11) 0.036(11) 0.017(8) 0.011(9) 0.001(7) 0.005(8)
C4B 0.034(4) 0.055(6) 0.022(4) -0.006(4) 0.007(4) -0.004(4)
C4B' 0.030(9) 0.028(8) 0.028(8) 0.001(6) -0.007(6) -0.011(6)
C7B 0.025(2) 0.042(3) 0.018(2) -0.005(2) 0.007(2) 0.003(2)
C6B 0.046(3) 0.036(3) 0.018(2) 0.010(2) 0.006(2) -0.006(2)
C5B 0.042(3) 0.035(3) 0.020(2) -0.012(2) -0.007(2) -0.004(2)
C8B 0.035(3) 0.029(2) 0.017(2) 0.001(2) -0.005(2) 0.0028(19)
C9B 0.024(3) 0.043(3) 0.022(2) 0.006(2) -0.002(2) 0.000(2)
C14B 0.042(3) 0.026(3) 0.047(3) -0.005(2) 0.013(3) 0.008(2)
C11B 0.072(4) 0.018(2) 0.038(3) 0.002(3) -0.024(3) 0.008(2)
C12B 0.041(3) 0.026(3) 0.055(4) 0.011(2) 0.001(3) 0.011(2)
C13B 0.053(3) 0.020(2) 0.033(3) 0.002(2) -0.006(3) -0.003(2)
C10B 0.092(6) 0.021(3) 0.031(3) 0.016(3) 0.021(4) 0.012(2)

loop_
_atom_type_symbol
_atom_type_description
_atom_type_scat_dispersion_real
_atom_type_scat_dispersion_imag
_atom_type_scat_source
C C 0.0033 0.0016 'International Tables Vol C Tables 4.2.6.8 and 6.1.1.4'
H H 0.0000 0.0000 'International Tables Vol C Tables 4.2.6.8 and 6.1.1.4'
S S 0.1246 0.1234 'International Tables Vol C Tables 4.2.6.8 and 6.1.1.4'
Ti Ti 0.2776 0.4457 'International Tables Vol C Tables 4.2.6.8 and 6.1.1.4'
Se Se -0.0929 2.2259 'International Tables Vol C Tables 4.2.6.8 and 6.1.1.4'

loop_
_geom_angle_atom_site_label_1
_geom_angle_atom_site_label_2
_geom_angle_atom_site_label_3
_geom_angle
C8A Ti1A C7A 34.9(2)
C8A Ti1A C12A 80.7(2)
C7A Ti1A C12A 76.9(2)
C8A Ti1A C13A 107.3(3)
C7A Ti1A C13A 86.9(3)
C12A Ti1A C13A 35.3(3)
C8A Ti1A C11A 91.8(2)
C7A Ti1A C11A 104.4(2)
C12A Ti1A C11A 34.2(2)
C13A Ti1A C11A 57.0(2)
C8A Ti1A C14A 137.1(2)
C7A Ti1A C14A 120.4(3)
C12A Ti1A C14A 56.6(3)
C13A Ti1A C14A 33.6(3)
C11A Ti1A C14A 55.5(2)
C8A Ti1A C10A 124.5(2)
C7A Ti1A C10A 132.8(2)
C12A Ti1A C10A 56.0(2)
C13A Ti1A C10A 55.9(2)
C11A Ti1A C10A 33.0(2)
C14A Ti1A C10A 33.2(2)
C8A Ti1A C9A 34.25(19)
C7A Ti1A C9A 56.8(2)
C12A Ti1A C9A 113.9(2)
C13A Ti1A C9A 140.9(3)
C11A Ti1A C9A 114.4(2)
C14A Ti1A C9A 169.5(2)
C10A Ti1A C9A 139.6(2)
C8A Ti1A C6A 57.02(18)
C7A Ti1A C6A 33.96(18)
C12A Ti1A C6A 107.1(2)
C13A Ti1A C6A 102.6(2)
C11A Ti1A C6A 138.0(2)
C14A Ti1A C6A 128.4(3)
C10A Ti1A C6A 158.6(2)
C9A Ti1A C6A 56.02(19)
C8A Ti1A C5A 56.51(18)
C7A Ti1A C5A 56.03(19)
C12A Ti1A C5A 132.2(2)
C13A Ti1A C5A 135.9(2)
C11A Ti1A C5A 146.98(19)
C14A Ti1A C5A 155.5(2)
C10A Ti1A C5A 168.1(2)
C9A Ti1A C5A 33.61(18)
C6A Ti1A C5A 33.3(2)
C8A Ti1A Se1A 106.20(15)
C7A Ti1A Se1A 137.61(16)
C12A Ti1A Se1A 122.8(2)
C13A Ti1A Se1A 131.9(2)
C11A Ti1A Se1A 88.65(16)
C14A Ti1A Se1A 100.4(2)
C10A Ti1A Se1A 76.75(16)
C9A Ti1A Se1A 81.01(13)
C6A Ti1A Se1A 124.48(15)
C5A Ti1A Se1A 91.56(14)
C8A Ti1A Se2A 138.58(14)
C7A Ti1A Se2A 115.49(14)
C12A Ti1A Se2A 129.1(2)
C13A Ti1A Se2A 94.1(2)
C11A Ti1A Se2A 129.30(15)
C14A Ti1A Se2A 77.17(16)
C10A Ti1A Se2A 96.86(16)
C9A Ti1A Se2A 113.29(13)
C6A Ti1A Se2A 84.27(13)
C5A Ti1A Se2A 83.35(12)
Se1A Ti1A Se2A 82.56(3)
C1A Se1A Ti1A 94.04(15)
C2A Se2A Ti1A 93.65(14)
C2A C1A S4A 126.8(4)
C2A C1A Se1A 120.6(4)
S4A C1A Se1A 112.6(3)
C1A C2A S3A 127.5(4)
C1A C2A Se2A 122.5(4)
S3A C2A Se2A 110.0(3)
C2A S3A C3A 103.4(2)
C1A S4A C4A 103.3(3)
C4A C3A S3A 112.3(4)
C4A C3A H3A2 111(3)
S3A C3A H3A2 109(3)
C4A C3A H3A1 113(3)
S3A C3A H3A1 105(4)
H3A2 C3A H3A1 106(4)
C3A C4A S4A 113.5(4)
C3A C4A H4A2 105(4)
S4A C4A H4A2 109(4)
C3A C4A H4A1 109(4)
S4A C4A H4A1 112(4)
H4A2 C4A H4A1 107(6)
C6A C5A C9A 108.4(5)
C6A C5A Ti1A 72.4(3)
C9A C5A Ti1A 71.9(3)
C6A C5A H5A 126(4)
C9A C5A H5A 125(4)
Ti1A C5A H5A 125(4)
C5A C6A C7A 108.1(5)
C5A C6A Ti1A 74.3(3)
C7A C6A Ti1A 70.9(3)
C5A C6A H6A 123(3)
C7A C6A H6A 128(3)
Ti1A C6A H6A 119(3)
C5A C9A C8A 108.2(5)
C5A C9A Ti1A 74.5(3)
C8A C9A Ti1A 70.9(3)
C5A C9A H9A 122(4)
C8A C9A H9A 129(4)
Ti1A C9A H9A 124(4)
C9A C8A C7A 107.1(5)
C9A C8A Ti1A 74.9(3)
C7A C8A Ti1A 72.8(3)
C9A C8A H8A 128(4)
C7A C8A H8A 125(4)
Ti1A C8A H8A 118(4)
C6A C7A C8A 108.2(5)
C6A C7A Ti1A 75.1(3)
C8A C7A Ti1A 72.3(3)
C6A C7A H7A 126(4)
C8A C7A H7A 125(4)
Ti1A C7A H7A 123(4)
C11A C12A C13A 106.5(6)
C11A C12A Ti1A 73.6(3)
C13A C12A Ti1A 72.6(3)
C11A C12A H12A 126.8
C13A C12A H12A 126.8
Ti1A C12A H12A 119.0
C11A C10A C14A 109.0(6)
C11A C10A Ti1A 72.6(3)
C14A C10A Ti1A 72.7(4)
C11A C10A H10A 132(6)
C14A C10A H10A 119(6)
Ti1A C10A H10A 123(6)
C10A C11A C12A 108.7(6)
C10A C11A Ti1A 74.4(3)
C12A C11A Ti1A 72.2(3)
C10A C11A H11A 127(5)
C12A C11A H11A 124(5)
Ti1A C11A H11A 120(5)
C14A C13A C12A 106.5(6)
C14A C13A Ti1A 73.9(4)
C12A C13A Ti1A 72.1(4)
C14A C13A H13A 126.7
C12A C13A H13A 126.7
Ti1A C13A H13A 119.2
C10A C14A C13A 109.3(6)
C10A C14A Ti1A 74.0(3)
C13A C14A Ti1A 72.5(4)
C10A C14A H14A 126(7)
C13A C14A H14A 124(7)
Ti1A C14A H14A 123(7)
C12B Ti1B C6B 84.8(2)
C12B Ti1B C5B 102.7(2)
C6B Ti1B C5B 35.0(2)
C12B Ti1B C13B 34.3(2)
C6B Ti1B C13B 77.9(2)
C5B Ti1B C13B 78.37(19)
C12B Ti1B C7B 103.7(2)
C6B Ti1B C7B 34.52(19)
C5B Ti1B C7B 57.70(18)
C13B Ti1B C7B 109.8(2)
C12B Ti1B C8B 137.6(2)
C6B Ti1B C8B 57.10(18)
C5B Ti1B C8B 57.28(18)
C13B Ti1B C8B 132.89(19)
C7B Ti1B C8B 34.18(18)
C12B Ti1B C14B 57.0(2)
C6B Ti1B C14B 105.4(2)
C5B Ti1B C14B 90.2(2)
C13B Ti1B C14B 33.8(2)
C7B Ti1B C14B 139.9(2)
C8B Ti1B C14B 144.5(2)
C12B Ti1B C9B 137.0(2)
C6B Ti1B C9B 57.36(19)
C5B Ti1B C9B 34.42(19)
C13B Ti1B C9B 110.69(19)
C7B Ti1B C9B 57.09(18)
C8B Ti1B C9B 34.26(18)
C14B Ti1B C9B 110.5(2)
C12B Ti1B C11B 34.3(2)
C6B Ti1B C11B 118.5(2)
C5B Ti1B C11B 134.11(19)
C13B Ti1B C11B 56.25(19)
C7B Ti1B C11B 128.4(2)
C8B Ti1B C11B 157.5(2)
C14B Ti1B C11B 56.5(2)
C9B Ti1B C11B 166.2(2)
C12B Ti1B C10B 56.4(2)
C6B Ti1B C10B 133.6(2)
C5B Ti1B C10B 124.2(2)
C13B Ti1B C10B 55.8(2)
C7B Ti1B C10B 160.0(2)
C8B Ti1B C10B 165.8(2)
C14B Ti1B C10B 34.0(2)
C9B Ti1B C10B 137.8(2)
C11B Ti1B C10B 33.5(3)
C12B Ti1B Se1B 137.90(18)
C6B Ti1B Se1B 135.08(14)
C5B Ti1B Se1B 106.65(15)
C13B Ti1B Se1B 126.75(16)
C7B Ti1B Se1B 117.36(13)
C8B Ti1B Se1B 84.17(13)
C14B Ti1B Se1B 93.11(15)
C9B Ti1B Se1B 77.91(13)
C11B Ti1B Se1B 105.91(18)
C10B Ti1B Se1B 82.03(17)
C12B Ti1B Se2B 96.65(16)
C6B Ti1B Se2B 110.71(15)
C5B Ti1B Se2B 136.30(14)
C13B Ti1B Se2B 130.67(15)
C7B Ti1B Se2B 79.89(13)
C8B Ti1B Se2B 82.18(12)
C14B Ti1B Se2B 132.70(16)
C9B Ti1B Se2B 114.33(14)
C11B Ti1B Se2B 79.40(14)
C10B Ti1B Se2B 99.14(18)
Se1B Ti1B Se2B 82.36(3)
C1B Se1B Ti1B 92.52(15)
C2B Se2B Ti1B 92.43(14)
C2B C1B S4B 126.6(4)
C2B C1B Se1B 122.1(4)
S4B C1B Se1B 111.3(3)
C1B C2B S3B 127.1(4)
C1B C2B Se2B 121.1(3)
S3B C2B Se2B 111.8(2)
C2B S3B C3B' 108.1(7)
C2B S3B C3B 99.8(4)
C1B S4B C4B 106.8(3)
C1B S4B C4B' 97.7(5)
C4B C3B S3B 112.4(7)
C4B C3B H3B1 109.1
S3B C3B H3B1 109.1
C4B C3B H3B2 109.1
S3B C3B H3B2 109.1
H3B1 C3B H3B2 107.8
C4B' C3B' S3B 111.6(13)
C4B' C3B' H3B3 109.3
S3B C3B' H3B3 109.3
C4B' C3B' H3B4 109.3
S3B C3B' H3B4 109.3
H3B3 C3B' H3B4 108.0
C3B C4B S4B 111.9(7)
C3B C4B H4B1 109.2
S4B C4B H4B1 109.2
C3B C4B H4B2 109.2
S4B C4B H4B2 109.2
H4B1 C4B H4B2 107.9
C3B' C4B' S4B 111.5(11)
C3B' C4B' H4B3 109.3
S4B C4B' H4B3 109.3
C3B' C4B' H4B4 109.3
S4B C4B' H4B4 109.3
H4B3 C4B' H4B4 108.0
C8B C7B C6B 108.0(5)
C8B C7B Ti1B 73.3(3)
C6B C7B Ti1B 72.2(3)
C8B C7B H7B 127(4)
C6B C7B H7B 125(4)
Ti1B C7B H7B 122(4)
C7B C6B C5B 108.0(5)
C7B C6B Ti1B 73.3(3)
C5B C6B Ti1B 72.6(3)
C7B C6B H6B 126(5)
C5B C6B H6B 126(5)
Ti1B C6B H6B 124(5)
C9B C5B C6B 107.5(5)
C9B C5B Ti1B 73.9(3)
C6B C5B Ti1B 72.4(3)
C9B C5B H5B 126(3)
C6B C5B H5B 126(3)
Ti1B C5B H5B 122(3)
C7B C8B C9B 108.6(5)
C7B C8B Ti1B 72.5(3)
C9B C8B Ti1B 73.2(3)
C7B C8B H8B 131(4)
C9B C8B H8B 121(4)
Ti1B C8B H8B 118(4)
C8B C9B C5B 107.9(5)
C8B C9B Ti1B 72.6(3)
C5B C9B Ti1B 71.6(3)
C8B C9B H9B 125(3)
C5B C9B H9B 127(3)
Ti1B C9B H9B 124(3)
C13B C14B C10B 107.0(6)
C13B C14B Ti1B 72.5(3)
C10B C14B Ti1B 74.0(3)
C13B C14B H14B 127(4)
C10B C14B H14B 126(4)
Ti1B C14B H14B 120(4)
C10B C11B C12B 107.7(5)
C10B C11B Ti1B 73.6(3)
C12B C11B Ti1B 70.9(3)
C10B C11B H11B 131(5)
C12B C11B H11B 121(5)
Ti1B C11B H11B 118(5)
C13B C12B C11B 107.4(6)
C13B C12B Ti1B 73.6(3)
C11B C12B Ti1B 74.9(3)
C13B C12B H12B 125(5)
C11B C12B H12B 127(5)
Ti1B C12B H12B 118(5)
C14B C13B C12B 109.3(5)
C14B C13B Ti1B 73.7(3)
C12B C13B Ti1B 72.1(3)
C14B C13B H13B 123(4)
C12B C13B H13B 127(4)
Ti1B C13B H13B 118(4)
C11B C10B C14B 108.6(6)
C11B C10B Ti1B 72.8(3)
C14B C10B Ti1B 71.9(3)
C11B C10B H10B 137(5)
C14B C10B H10B 114(5)
Ti1B C10B H10B 116(5)

loop_
_geom_bond_atom_site_label_1
_geom_bond_atom_site_label_2
_geom_bond_site_symmetry_2
_geom_bond_distance
_geom_bond_publ_flag
Ti1A C8A . 2.351(5) ?
Ti1A C7A . 2.357(5) ?
Ti1A C12A . 2.359(6) ?
Ti1A C13A . 2.365(6) ?
Ti1A C11A . 2.377(5) ?
Ti1A C14A . 2.383(6) ?
Ti1A C10A . 2.399(5) ?
Ti1A C9A . 2.402(5) ?
Ti1A C6A . 2.410(5) ?
Ti1A C5A . 2.435(5) ?
Ti1A Se1A . 2.5433(10) ?
Ti1A Se2A . 2.5478(9) ?
Se1A C1A . 1.902(5) ?
Se2A C2A . 1.895(5) ?
C1A C2A . 1.370(7) ?
C1A S4A . 1.758(5) ?
C2A S3A . 1.750(5) ?
S3A C3A . 1.814(6) ?
S4A C4A . 1.806(5) ?
C3A C4A . 1.510(8) ?
C3A H3A2 . 1.01(5) ?
C3A H3A1 . 0.94(6) ?
C4A H4A2 . 1.01(8) ?
C4A H4A1 . 0.89(7) ?
C5A C6A . 1.388(8) ?
C5A C9A . 1.399(8) ?
C5A H5A . 0.88(6) ?
C6A C7A . 1.393(8) ?
C6A H6A . 0.96(5) ?
C9A C8A . 1.400(8) ?
C9A H9A . 0.89(6) ?
C8A C7A . 1.412(8) ?
C8A H8A . 0.96(6) ?
C7A H7A . 0.92(7) ?
C12A C11A . 1.392(10) ?
C12A C13A . 1.432(12) ?
C12A H12A . 0.9500 ?
C10A C11A . 1.355(9) ?
C10A C14A . 1.367(10) ?
C10A H10A . 1.01(11) ?
C11A H11A . 0.84(7) ?
C13A C14A . 1.372(12) ?
C13A H13A . 0.9500 ?
C14A H14A . 0.91(11) ?
Ti1B C12B . 2.353(5) ?
Ti1B C6B . 2.358(5) ?
Ti1B C5B . 2.361(5) ?
Ti1B C13B . 2.373(5) ?
Ti1B C7B . 2.373(5) ?
Ti1B C8B . 2.383(5) ?
Ti1B C14B . 2.388(5) ?
Ti1B C9B . 2.391(5) ?
Ti1B C11B . 2.404(5) ?
Ti1B C10B . 2.414(6) ?
Ti1B Se1B . 2.5408(9) ?
Ti1B Se2B . 2.5456(9) ?
Se1B C1B . 1.895(5) ?
Se2B C2B . 1.900(5) ?
C1B C2B . 1.359(7) ?
C1B S4B . 1.755(5) ?
C2B S3B . 1.752(5) ?
S3B C3B' . 1.76(2) ?
S3B C3B . 1.857(12) ?
S4B C4B . 1.762(8) ?
S4B C4B' . 1.914(14) ?
C3B C4B . 1.513(14) ?
C3B H3B1 . 0.9900 ?
C3B H3B2 . 0.9900 ?
C3B' C4B' . 1.52(2) ?
C3B' H3B3 . 0.9900 ?
C3B' H3B4 . 0.9900 ?
C4B H4B1 . 0.9900 ?
C4B H4B2 . 0.9900 ?
C4B' H4B3 . 0.9900 ?
C4B' H4B4 . 0.9900 ?
C7B C8B . 1.398(7) ?
C7B C6B . 1.404(8) ?
C7B H7B . 0.97(6) ?
C6B C5B . 1.420(8) ?
C6B H6B . 0.96(8) ?
C5B C9B . 1.406(8) ?
C5B H5B . 1.00(6) ?
C8B C9B . 1.406(8) ?
C8B H8B . 0.97(7) ?
C9B H9B . 0.92(5) ?
C14B C13B . 1.383(9) ?
C14B C10B . 1.406(9) ?
C14B H14B . 0.94(7) ?
C11B C10B . 1.390(11) ?
C11B C12B . 1.402(9) ?
C11B H11B . 1.03(8) ?
C12B C13B . 1.393(9) ?
C12B H12B . 0.91(8) ?
C13B H13B . 0.91(6) ?
C10B H10B . 0.83(7) ?

loop_
_geom_contact_atom_site_label_1
_geom_contact_atom_site_label_2
_geom_contact_distance
_geom_contact_site_symmetry_2
_geom_contact_publ_flag
H4B2 C7B 2.827(5) 4_575 y
H4B2 C6B 2.790(5) 4_575 y
H4B2 C5B 2.823(5) 4_575 y
H4B2 C8B 2.873(5) 4_575 y
H4B2 C9B 2.8595(5) 4_575 y
H3B2 C6B 2.900(5) 4_575 y
H4A2 C12A 2.90(8) 4_565 y
Se1B H4A1 3.05(7) . y
C1B H3A1 2.89(6) . y
H3B3 S3A 2.9210(10) 3_566 y
H3B4 C12B 2.659(6) 3_576 y
H4B3 C6B 2.754(5) 4_575 y
H4B3 C5B 2.806(5) 4_575 y
H4B4 C14A 2.789(8) 4_565 y
H4B4 H14A 2.30(10) 4_565 y
C4B' C14A 3.38(2) 4_565 y
